data_4519058
loop_
_publ_author_name
'Yang, Wu-Lin'
'Wang, Yuan-Lin'
'Li, Wen'
'Gu, Bu-Ming'
'Wang, Si-Wen'
'Luo, Xiaoyan'
'Tian, Bo-Xue'
'Deng, Wei-Ping'

_publ_section_title
;
 Diastereo- and Enantioselective Synthesis of Eight-Membered Heterocycles
 via an Allylation/Ring Expansion Sequence Enabled by Multiple Catalysis
;
_journal_name_full 'ACS Catalysis'
_journal_page_first 12557
_journal_page_last 12564
_journal_paper_doi 10.1021/acscatal.1c03711
_journal_year 2021
_chemical_absolute_configuration ad
_chemical_formula_sum 'C26 H29 N O5'
_chemical_formula_weight 435.50
_space_group_crystal_system orthorhombic
_space_group_IT_number 19
_space_group_name_Hall 'P 2ac 2ab'
_space_group_name_H-M_alt 'P 21 21 21'
_atom_sites_solution_hydrogens mixed
_audit_creation_method SHELXL-2013
_cell_angle_alpha 90
_cell_angle_beta 90
_cell_angle_gamma 90
_cell_formula_units_Z 4
_cell_length_a 7.21010(10)
_cell_length_b 12.4785(2)
_cell_length_c 26.7627(5)
_cell_measurement_reflns_used 8964
_cell_measurement_temperature 293(2)
_cell_measurement_theta_max 140.273
_cell_measurement_theta_min 9.692
_cell_volume 2407.87(7)
_computing_cell_refinement 'Bruker SAINT'
_computing_data_collection 'Bruker APEX2'
_computing_data_reduction 'Bruker SAINT'
_computing_molecular_graphics 'Bruker SHELXTL'
_computing_publication_material 'Bruker SHELXTL'
_computing_structure_refinement 'SHELXL-2013 (Sheldrick, 2013)'
_computing_structure_solution 'SHELXS-97 (Sheldrick 2008)'
_diffrn_ambient_temperature 293(2)
_diffrn_measured_fraction_theta_full 0.980
_diffrn_measured_fraction_theta_max 0.982
_diffrn_measurement_device_type 'Bruker APEX-II CCD'
_diffrn_measurement_method '\f and \w scans'
_diffrn_radiation_type CuK\a
_diffrn_radiation_wavelength 1.54178
_diffrn_reflns_av_R_equivalents 0.0343
_diffrn_reflns_av_unetI/netI 0.0283
_diffrn_reflns_Laue_measured_fraction_full 0.980
_diffrn_reflns_Laue_measured_fraction_max 0.982
_diffrn_reflns_limit_h_max 8
_diffrn_reflns_limit_h_min -6
_diffrn_reflns_limit_k_max 14
_diffrn_reflns_limit_k_min -14
_diffrn_reflns_limit_l_max 32
_diffrn_reflns_limit_l_min -31
_diffrn_reflns_number 16463
_diffrn_reflns_point_group_measured_fraction_full 0.981
_diffrn_reflns_point_group_measured_fraction_max 0.983
_diffrn_reflns_theta_full 67.679
_diffrn_reflns_theta_max 67.498
_diffrn_reflns_theta_min 4.846
_exptl_absorpt_coefficient_mu 0.673
_exptl_absorpt_correction_T_max 0.7533
_exptl_absorpt_correction_T_min 0.5655
_exptl_absorpt_correction_type multi-scan
_exptl_absorpt_process_details sadabs
_exptl_crystal_colour colorless
_exptl_crystal_density_diffrn 1.201
_exptl_crystal_description prismatic
_exptl_crystal_F_000 928
_exptl_crystal_size_max 0.170
_exptl_crystal_size_mid 0.140
_exptl_crystal_size_min 0.110
_refine_diff_density_max 0.189
_refine_diff_density_min -0.119
_refine_diff_density_rms 0.026
_refine_ls_abs_structure_details
; 
 Flack x determined using 1542 quotients [(I+)-(I-)]/[(I+)+(I-)] 
 (Parsons and Flack (2004), Acta Cryst. A60, s61). 
;
_refine_ls_abs_structure_Flack 0.00(8)
_refine_ls_extinction_coef 0.015(2)
_refine_ls_extinction_expression Fc^*^=kFc[1+0.001xFc^2^\l^3^/sin(2\q)]^-1/4^
_refine_ls_extinction_method SHELXL
_refine_ls_goodness_of_fit_ref 1.022
_refine_ls_hydrogen_treatment mixed
_refine_ls_matrix_type full
_refine_ls_number_parameters 302
_refine_ls_number_reflns 4272
_refine_ls_number_restraints 0
_refine_ls_restrained_S_all 1.022
_refine_ls_R_factor_all 0.0429
_refine_ls_R_factor_gt 0.0389
_refine_ls_shift/su_max 0.000
_refine_ls_shift/su_mean 0.000
_refine_ls_structure_factor_coef Fsqd
_refine_ls_weighting_details 'w=1/[\s^2^(Fo^2^)+(0.0646P)^2^+0.2026P] where P=(Fo^2^+2Fc^2^)/3'
_refine_ls_weighting_scheme calc
_refine_ls_wR_factor_gt 0.1058
_refine_ls_wR_factor_ref 0.1109
_reflns_Friedel_coverage 0.735
_reflns_Friedel_fraction_full 0.982
_reflns_Friedel_fraction_max 0.984
_reflns_number_gt 3924
_reflns_number_total 4272
_reflns_threshold_expression 'I > 2\s(I)'
_cod_data_source_file cs1c03711_si_005.cif
_cod_data_source_block cu_d8v20604_0m
_cod_database_code 4519058
_shelx_space_group_comment
; 
The symmetry employed for this shelxl refinement is uniquely defined 
by the following loop, which should always be used as a source of 
symmetry information in preference to the above space-group names. 
They are only intended as comments. 
;
_shelx_estimated_absorpt_t_min 0.894
_shelx_estimated_absorpt_t_max 0.930
_shelxl_version_number 2013-4

loop_
_space_group_symop_operation_xyz
'x, y, z'
'-x+1/2, -y, z+1/2'
'-x, y+1/2, -z+1/2'
'x+1/2, -y+1/2, -z'

loop_
_atom_site_label
_atom_site_type_symbol
_atom_site_fract_x
_atom_site_fract_y
_atom_site_fract_z
_atom_site_U_iso_or_equiv
_atom_site_adp_type
_atom_site_occupancy
_atom_site_site_symmetry_order
_atom_site_calc_flag
_atom_site_refinement_flags_posn
_atom_site_refinement_flags_adp
_atom_site_refinement_flags_occupancy
_atom_site_disorder_assembly
_atom_site_disorder_group
O1 O 0.4277(5) 0.27323(18) 0.51484(8) 0.1037(9) Uani 1 1 d . . . . .
O2 O 0.3964(4) 0.50550(15) 0.38592(8) 0.0864(7) Uani 1 1 d . . . . .
O3 O 0.1729(2) 0.26300(12) 0.26101(6) 0.0505(4) Uani 1 1 d . . . . .
O4 O 0.4254(3) 0.15858(15) 0.25496(10) 0.0858(7) Uani 1 1 d . . . . .
O5 O 0.3951(2) 0.31634(12) 0.21407(6) 0.0545(4) Uani 1 1 d . . . . .
N1 N 0.4047(3) 0.39024(16) 0.45076(8) 0.0620(5) Uani 1 1 d . . . . .
C1 C 0.4212(5) 0.2870(2) 0.46986(11) 0.0716(7) Uani 1 1 d . . . . .
C2 C 0.4254(5) 0.1955(2) 0.43402(11) 0.0764(8) Uani 1 1 d . . . . .
H2A H 0.3084 0.1574 0.4363 0.092 Uiso 1 1 calc R U . . .
H2B H 0.5226 0.1465 0.4442 0.092 Uiso 1 1 calc R U . . .
C3 C 0.4577(4) 0.2260(2) 0.37971(11) 0.0679(7) Uani 1 1 d . . . . .
H3A H 0.5876 0.2432 0.3747 0.081 Uiso 1 1 calc R U . . .
H3B H 0.4270 0.1657 0.3584 0.081 Uiso 1 1 calc R U . . .
C4 C 0.3394(3) 0.3217(2) 0.36544(9) 0.0551(6) Uani 1 1 d . . . . .
H4 H 0.3699 0.3423 0.3311 0.066 Uiso 1 1 calc R U . . .
C5 C 0.3841(4) 0.4145(2) 0.39943(9) 0.0594(6) Uani 1 1 d . . . . .
C6 C 0.1268(3) 0.30061(19) 0.36869(9) 0.0528(5) Uani 1 1 d . . . . .
H6 H 0.0977 0.2895 0.4041 0.063 Uiso 1 1 calc R U . . .
C7 C 0.0164(4) 0.3963(2) 0.35186(11) 0.0659(7) Uani 1 1 d . . . . .
H7 H 0.0424 0.4253 0.3206 0.079 Uiso 1 1 calc R U . . .
C8 C -0.1132(5) 0.4410(3) 0.37841(19) 0.0929(11) Uani 1 1 d . . . . .
C9 C 0.0623(3) 0.20070(18) 0.34100(9) 0.0497(5) Uani 1 1 d . . . . .
C10 C -0.0358(3) 0.1229(2) 0.36714(10) 0.0605(6) Uani 1 1 d . . . . .
H10 H -0.0508 0.1302 0.4015 0.073 Uiso 1 1 calc R U . . .
C11 C -0.1119(4) 0.0348(2) 0.34324(12) 0.0671(7) Uani 1 1 d . . . . .
H11 H -0.1773 -0.0159 0.3616 0.081 Uiso 1 1 calc R U . . .
C12 C -0.0912(4) 0.0222(2) 0.29284(12) 0.0681(7) Uani 1 1 d . . . . .
H12 H -0.1432 -0.0368 0.2768 0.082 Uiso 1 1 calc R U . . .
C13 C 0.0076(3) 0.09759(19) 0.26573(10) 0.0592(6) Uani 1 1 d . . . . .
H13 H 0.0226 0.0895 0.2314 0.071 Uiso 1 1 calc R U . . .
C14 C 0.0832(3) 0.18438(17) 0.28986(9) 0.0490(5) Uani 1 1 d . . . . .
C15 C 0.3426(3) 0.23707(18) 0.24336(9) 0.0530(5) Uani 1 1 d . . . . .
C16 C 0.5914(3) 0.3248(2) 0.19799(11) 0.0623(6) Uani 1 1 d . . . . .
C17 C 0.6488(6) 0.2292(3) 0.16873(19) 0.1160(16) Uani 1 1 d . . . . .
H17A H 0.6437 0.1667 0.1897 0.174 Uiso 1 1 calc R U . . .
H17B H 0.7732 0.2390 0.1568 0.174 Uiso 1 1 calc R U . . .
H17C H 0.5665 0.2200 0.1408 0.174 Uiso 1 1 calc R U . . .
C18 C 0.5916(4) 0.4265(2) 0.16701(12) 0.0737(8) Uani 1 1 d . . . . .
H18A H 0.5161 0.4164 0.1378 0.111 Uiso 1 1 calc R U . . .
H18B H 0.7162 0.4431 0.1571 0.111 Uiso 1 1 calc R U . . .
H18C H 0.5425 0.4845 0.1865 0.111 Uiso 1 1 calc R U . . .
C19 C 0.7059(4) 0.3425(3) 0.24493(15) 0.0924(11) Uani 1 1 d . . . . .
H19A H 0.6553 0.4015 0.2635 0.139 Uiso 1 1 calc R U . . .
H19B H 0.8317 0.3583 0.2358 0.139 Uiso 1 1 calc R U . . .
H19C H 0.7029 0.2790 0.2651 0.139 Uiso 1 1 calc R U . . .
C20 C 0.4030(4) 0.4808(2) 0.48458(10) 0.0652(7) Uani 1 1 d . . . . .
C21 C 0.5656(5) 0.5215(3) 0.50365(12) 0.0800(8) Uani 1 1 d . . . . .
H21 H 0.6787 0.4896 0.4960 0.096 Uiso 1 1 calc R U . . .
C22 C 0.5585(6) 0.6113(3) 0.53465(13) 0.0906(10) Uani 1 1 d . . . . .
H22 H 0.6685 0.6385 0.5476 0.109 Uiso 1 1 calc R U . . .
C23 C 0.3961(6) 0.6604(3) 0.54647(13) 0.0875(10) Uani 1 1 d . . . . .
C24 C 0.2348(6) 0.6172(3) 0.52725(14) 0.0927(10) Uani 1 1 d . . . . .
H24 H 0.1217 0.6488 0.5351 0.111 Uiso 1 1 calc R U . . .
C25 C 0.2374(5) 0.5278(3) 0.49645(12) 0.0827(9) Uani 1 1 d . . . . .
H25 H 0.1271 0.5001 0.4839 0.099 Uiso 1 1 calc R U . . .
C26 C 0.3899(9) 0.7587(3) 0.58033(17) 0.1261(17) Uani 1 1 d . . . . .
H26A H 0.2814 0.8003 0.5728 0.189 Uiso 1 1 calc R U . . .
H26B H 0.4987 0.8015 0.5749 0.189 Uiso 1 1 calc R U . . .
H26C H 0.3856 0.7362 0.6146 0.189 Uiso 1 1 calc R U . . .
H8A H -0.191(6) 0.492(4) 0.3651(16) 0.115(14) Uiso 1 1 d . . . . .
H8B H -0.135(7) 0.410(4) 0.4124(18) 0.121(16) Uiso 1 1 d . . . . .

loop_
_atom_site_aniso_label
_atom_site_aniso_U_11
_atom_site_aniso_U_22
_atom_site_aniso_U_33
_atom_site_aniso_U_23
_atom_site_aniso_U_13
_atom_site_aniso_U_12
O1 0.168(3) 0.0772(14) 0.0657(12) 0.0142(11) -0.0304(15) -0.0003(16)
O2 0.135(2) 0.0535(11) 0.0706(12) 0.0105(9) -0.0142(13) -0.0212(12)
O3 0.0518(8) 0.0456(8) 0.0540(8) 0.0030(7) 0.0055(7) 0.0037(6)
O4 0.0682(11) 0.0595(11) 0.1295(19) 0.0286(12) 0.0247(12) 0.0167(9)
O5 0.0484(8) 0.0501(9) 0.0650(9) 0.0062(7) 0.0044(7) 0.0005(7)
N1 0.0796(14) 0.0513(11) 0.0551(11) -0.0004(9) -0.0125(10) -0.0038(10)
C1 0.090(2) 0.0589(15) 0.0656(15) 0.0083(12) -0.0218(14) 0.0001(14)
C2 0.095(2) 0.0528(13) 0.0819(18) 0.0035(13) -0.0260(16) 0.0084(15)
C3 0.0614(15) 0.0645(15) 0.0779(16) -0.0121(13) -0.0121(12) 0.0046(12)
C4 0.0582(13) 0.0550(13) 0.0520(12) 0.0016(10) -0.0014(10) -0.0059(10)
C5 0.0678(15) 0.0539(13) 0.0564(13) 0.0031(11) -0.0062(11) -0.0083(12)
C6 0.0555(12) 0.0521(12) 0.0508(11) 0.0005(10) 0.0015(9) 0.0001(10)
C7 0.0720(16) 0.0559(14) 0.0699(16) -0.0072(12) -0.0052(13) 0.0092(12)
C8 0.080(2) 0.084(2) 0.115(3) -0.030(2) -0.005(2) 0.0222(19)
C9 0.0444(11) 0.0480(11) 0.0566(12) 0.0046(10) 0.0000(9) 0.0020(9)
C10 0.0545(13) 0.0608(14) 0.0661(14) 0.0082(12) 0.0057(11) -0.0019(11)
C11 0.0536(13) 0.0560(14) 0.092(2) 0.0101(14) 0.0042(13) -0.0092(12)
C12 0.0557(14) 0.0525(13) 0.096(2) -0.0093(13) -0.0003(14) -0.0076(12)
C13 0.0586(13) 0.0534(13) 0.0657(14) -0.0069(12) -0.0012(11) -0.0011(11)
C14 0.0445(10) 0.0435(11) 0.0589(12) 0.0031(9) 0.0019(10) 0.0017(9)
C15 0.0516(12) 0.0457(12) 0.0617(13) -0.0009(10) 0.0011(10) 0.0010(9)
C16 0.0501(13) 0.0551(13) 0.0815(17) 0.0029(12) 0.0132(12) 0.0010(11)
C17 0.116(3) 0.082(2) 0.150(4) -0.021(2) 0.068(3) 0.005(2)
C18 0.0645(16) 0.0719(17) 0.0847(18) 0.0145(15) 0.0134(15) -0.0045(14)
C19 0.0665(18) 0.101(2) 0.110(3) 0.023(2) -0.0189(17) -0.0155(16)
C20 0.0840(18) 0.0549(13) 0.0566(13) -0.0017(11) -0.0110(14) -0.0097(14)
C21 0.084(2) 0.0780(19) 0.0777(18) -0.0097(15) -0.0169(16) -0.0071(16)
C22 0.112(3) 0.081(2) 0.079(2) -0.0150(17) -0.0269(19) -0.020(2)
C23 0.127(3) 0.0650(17) 0.0708(17) -0.0096(15) -0.018(2) -0.0054(19)
C24 0.110(3) 0.079(2) 0.089(2) -0.0193(18) -0.004(2) 0.007(2)
C25 0.086(2) 0.075(2) 0.087(2) -0.0168(17) -0.0121(17) -0.0051(17)
C26 0.192(5) 0.081(2) 0.105(3) -0.031(2) -0.028(3) 0.000(3)

loop_
_atom_type_symbol
_atom_type_description
_atom_type_scat_dispersion_real
_atom_type_scat_dispersion_imag
_atom_type_scat_source
C C 0.0181 0.0091 'International Tables Vol C Tables 4.2.6.8 and 6.1.1.4'
H H 0.0000 0.0000 'International Tables Vol C Tables 4.2.6.8 and 6.1.1.4'
N N 0.0311 0.0180 'International Tables Vol C Tables 4.2.6.8 and 6.1.1.4'
O O 0.0492 0.0322 'International Tables Vol C Tables 4.2.6.8 and 6.1.1.4'

loop_
_geom_angle_atom_site_label_1
_geom_angle_atom_site_label_2
_geom_angle_atom_site_label_3
_geom_angle
_geom_angle_site_symmetry_1
_geom_angle_site_symmetry_3
_geom_angle_publ_flag
C15 O3 C14 116.19(17) . . ?
C15 O5 C16 119.99(18) . . ?
C1 N1 C5 124.3(2) . . ?
C1 N1 C20 119.6(2) . . ?
C5 N1 C20 116.1(2) . . ?
O1 C1 N1 119.9(3) . . ?
O1 C1 C2 121.8(3) . . ?
N1 C1 C2 118.3(2) . . ?
C1 C2 C3 115.3(2) . . ?
C1 C2 H2A 108.5 . . ?
C3 C2 H2A 108.5 . . ?
C1 C2 H2B 108.5 . . ?
C3 C2 H2B 108.5 . . ?
H2A C2 H2B 107.5 . . ?
C4 C3 C2 110.6(2) . . ?
C4 C3 H3A 109.5 . . ?
C2 C3 H3A 109.5 . . ?
C4 C3 H3B 109.5 . . ?
C2 C3 H3B 109.5 . . ?
H3A C3 H3B 108.1 . . ?
C5 C4 C3 109.5(2) . . ?
C5 C4 C6 107.8(2) . . ?
C3 C4 C6 114.0(2) . . ?
C5 C4 H4 108.5 . . ?
C3 C4 H4 108.5 . . ?
C6 C4 H4 108.5 . . ?
O2 C5 N1 119.3(2) . . ?
O2 C5 C4 124.3(2) . . ?
N1 C5 C4 116.4(2) . . ?
C7 C6 C9 110.04(19) . . ?
C7 C6 C4 111.7(2) . . ?
C9 C6 C4 114.3(2) . . ?
C7 C6 H6 106.8 . . ?
C9 C6 H6 106.8 . . ?
C4 C6 H6 106.8 . . ?
C8 C7 C6 123.9(3) . . ?
C8 C7 H7 118.1 . . ?
C6 C7 H7 118.1 . . ?
C7 C8 H8A 121(3) . . ?
C7 C8 H8B 116(3) . . ?
H8A C8 H8B 122(4) . . ?
C10 C9 C14 116.6(2) . . ?
C10 C9 C6 118.8(2) . . ?
C14 C9 C6 124.41(19) . . ?
C11 C10 C9 121.6(3) . . ?
C11 C10 H10 119.2 . . ?
C9 C10 H10 119.2 . . ?
C12 C11 C10 120.3(2) . . ?
C12 C11 H11 119.9 . . ?
C10 C11 H11 119.9 . . ?
C11 C12 C13 119.6(2) . . ?
C11 C12 H12 120.2 . . ?
C13 C12 H12 120.2 . . ?
C14 C13 C12 119.6(2) . . ?
C14 C13 H13 120.2 . . ?
C12 C13 H13 120.2 . . ?
C13 C14 C9 122.3(2) . . ?
C13 C14 O3 118.3(2) . . ?
C9 C14 O3 119.19(19) . . ?
O4 C15 O5 129.1(2) . . ?
O4 C15 O3 124.1(2) . . ?
O5 C15 O3 106.75(18) . . ?
O5 C16 C17 111.2(2) . . ?
O5 C16 C18 102.6(2) . . ?
C17 C16 C18 112.6(3) . . ?
O5 C16 C19 106.8(2) . . ?
C17 C16 C19 113.7(3) . . ?
C18 C16 C19 109.2(2) . . ?
C16 C17 H17A 109.5 . . ?
C16 C17 H17B 109.5 . . ?
H17A C17 H17B 109.5 . . ?
C16 C17 H17C 109.5 . . ?
H17A C17 H17C 109.5 . . ?
H17B C17 H17C 109.5 . . ?
C16 C18 H18A 109.5 . . ?
C16 C18 H18B 109.5 . . ?
H18A C18 H18B 109.5 . . ?
C16 C18 H18C 109.5 . . ?
H18A C18 H18C 109.5 . . ?
H18B C18 H18C 109.5 . . ?
C16 C19 H19A 109.5 . . ?
C16 C19 H19B 109.5 . . ?
H19A C19 H19B 109.5 . . ?
C16 C19 H19C 109.5 . . ?
H19A C19 H19C 109.5 . . ?
H19B C19 H19C 109.5 . . ?
C25 C20 C21 119.9(3) . . ?
C25 C20 N1 119.2(3) . . ?
C21 C20 N1 120.8(3) . . ?
C20 C21 C22 119.1(4) . . ?
C20 C21 H21 120.5 . . ?
C22 C21 H21 120.5 . . ?
C23 C22 C21 122.1(3) . . ?
C23 C22 H22 118.9 . . ?
C21 C22 H22 118.9 . . ?
C22 C23 C24 117.6(3) . . ?
C22 C23 C26 121.7(4) . . ?
C24 C23 C26 120.7(4) . . ?
C23 C24 C25 121.5(4) . . ?
C23 C24 H24 119.2 . . ?
C25 C24 H24 119.2 . . ?
C20 C25 C24 119.7(3) . . ?
C20 C25 H25 120.1 . . ?
C24 C25 H25 120.1 . . ?
C23 C26 H26A 109.5 . . ?
C23 C26 H26B 109.5 . . ?
H26A C26 H26B 109.5 . . ?
C23 C26 H26C 109.5 . . ?
H26A C26 H26C 109.5 . . ?
H26B C26 H26C 109.5 . . ?

loop_
_geom_bond_atom_site_label_1
_geom_bond_atom_site_label_2
_geom_bond_distance
_geom_bond_site_symmetry_2
_geom_bond_publ_flag
O1 C1 1.217(3) . ?
O2 C5 1.195(3) . ?
O3 C15 1.351(3) . ?
O3 C14 1.406(3) . ?
O4 C15 1.188(3) . ?
O5 C15 1.318(3) . ?
O5 C16 1.483(3) . ?
N1 C1 1.391(3) . ?
N1 C5 1.415(3) . ?
N1 C20 1.448(3) . ?
C1 C2 1.491(4) . ?
C2 C3 1.520(4) . ?
C2 H2A 0.9700 . ?
C2 H2B 0.9700 . ?
C3 C4 1.516(4) . ?
C3 H3A 0.9700 . ?
C3 H3B 0.9700 . ?
C4 C5 1.507(3) . ?
C4 C6 1.558(3) . ?
C4 H4 0.9800 . ?
C6 C7 1.505(3) . ?
C6 C9 1.523(3) . ?
C6 H6 0.9800 . ?
C7 C8 1.299(4) . ?
C7 H7 0.9300 . ?
C8 H8A 0.92(4) . ?
C8 H8B 1.00(5) . ?
C9 C10 1.390(3) . ?
C9 C14 1.392(3) . ?
C10 C11 1.385(4) . ?
C10 H10 0.9300 . ?
C11 C12 1.366(4) . ?
C11 H11 0.9300 . ?
C12 C13 1.386(4) . ?
C12 H12 0.9300 . ?
C13 C14 1.374(3) . ?
C13 H13 0.9300 . ?
C16 C17 1.486(4) . ?
C16 C18 1.516(4) . ?
C16 C19 1.519(5) . ?
C17 H17A 0.9600 . ?
C17 H17B 0.9600 . ?
C17 H17C 0.9600 . ?
C18 H18A 0.9600 . ?
C18 H18B 0.9600 . ?
C18 H18C 0.9600 . ?
C19 H19A 0.9600 . ?
C19 H19B 0.9600 . ?
C19 H19C 0.9600 . ?
C20 C25 1.368(5) . ?
C20 C21 1.376(4) . ?
C21 C22 1.395(4) . ?
C21 H21 0.9300 . ?
C22 C23 1.359(6) . ?
C22 H22 0.9300 . ?
C23 C24 1.381(5) . ?
C23 C26 1.526(5) . ?
C24 C25 1.387(4) . ?
C24 H24 0.9300 . ?
C25 H25 0.9300 . ?
C26 H26A 0.9600 . ?
C26 H26B 0.9600 . ?
C26 H26C 0.9600 . ?

loop_
_geom_hbond_atom_site_label_D
_geom_hbond_atom_site_label_H
_geom_hbond_atom_site_label_A
_geom_hbond_distance_DH
_geom_hbond_distance_HA
_geom_hbond_distance_DA
_geom_hbond_angle_DHA
_geom_hbond_site_symmetry_A
C19 H19C O4 0.96 2.52 3.071(4) 116.7 .
C17 H17A O4 0.96 2.35 2.949(4) 119.6 .
C4 H4 O3 0.98 2.55 3.129(3) 117.6 .

loop_
_geom_torsion_atom_site_label_1
_geom_torsion_atom_site_label_2
_geom_torsion_atom_site_label_3
_geom_torsion_atom_site_label_4
_geom_torsion
_geom_torsion_site_symmetry_1
_geom_torsion_site_symmetry_2
_geom_torsion_site_symmetry_3
_geom_torsion_site_symmetry_4
_geom_torsion_publ_flag
C5 N1 C1 O1 -175.8(3) . . . . ?
C20 N1 C1 O1 2.4(5) . . . . ?
C5 N1 C1 C2 2.7(4) . . . . ?
C20 N1 C1 C2 -179.1(3) . . . . ?
O1 C1 C2 C3 -167.5(3) . . . . ?
N1 C1 C2 C3 14.1(4) . . . . ?
C1 C2 C3 C4 -44.6(3) . . . . ?
C2 C3 C4 C5 57.9(3) . . . . ?
C2 C3 C4 C6 -62.9(3) . . . . ?
C1 N1 C5 O2 -169.9(3) . . . . ?
C20 N1 C5 O2 11.8(4) . . . . ?
C1 N1 C5 C4 12.6(4) . . . . ?
C20 N1 C5 C4 -165.7(2) . . . . ?
C3 C4 C5 O2 139.9(3) . . . . ?
C6 C4 C5 O2 -95.7(3) . . . . ?
C3 C4 C5 N1 -42.8(3) . . . . ?
C6 C4 C5 N1 81.7(3) . . . . ?
C5 C4 C6 C7 60.9(3) . . . . ?
C3 C4 C6 C7 -177.3(2) . . . . ?
C5 C4 C6 C9 -173.29(19) . . . . ?
C3 C4 C6 C9 -51.6(3) . . . . ?
C9 C6 C7 C8 105.4(3) . . . . ?
C4 C6 C7 C8 -126.5(3) . . . . ?
C7 C6 C9 C10 -109.2(2) . . . . ?
C4 C6 C9 C10 124.2(2) . . . . ?
C7 C6 C9 C14 66.1(3) . . . . ?
C4 C6 C9 C14 -60.6(3) . . . . ?
C14 C9 C10 C11 -1.2(3) . . . . ?
C6 C9 C10 C11 174.4(2) . . . . ?
C9 C10 C11 C12 0.2(4) . . . . ?
C10 C11 C12 C13 0.5(4) . . . . ?
C11 C12 C13 C14 -0.2(4) . . . . ?
C12 C13 C14 C9 -0.9(4) . . . . ?
C12 C13 C14 O3 -176.1(2) . . . . ?
C10 C9 C14 C13 1.6(3) . . . . ?
C6 C9 C14 C13 -173.8(2) . . . . ?
C10 C9 C14 O3 176.8(2) . . . . ?
C6 C9 C14 O3 1.4(3) . . . . ?
C15 O3 C14 C13 -75.1(3) . . . . ?
C15 O3 C14 C9 109.5(2) . . . . ?
C16 O5 C15 O4 -11.1(4) . . . . ?
C16 O5 C15 O3 166.02(19) . . . . ?
C14 O3 C15 O4 -8.1(3) . . . . ?
C14 O3 C15 O5 174.58(18) . . . . ?
C15 O5 C16 C17 61.1(4) . . . . ?
C15 O5 C16 C18 -178.3(2) . . . . ?
C15 O5 C16 C19 -63.4(3) . . . . ?
C1 N1 C20 C25 -101.1(3) . . . . ?
C5 N1 C20 C25 77.3(3) . . . . ?
C1 N1 C20 C21 80.8(4) . . . . ?
C5 N1 C20 C21 -100.9(3) . . . . ?
C25 C20 C21 C22 -0.5(5) . . . . ?
N1 C20 C21 C22 177.6(3) . . . . ?
C20 C21 C22 C23 -0.3(5) . . . . ?
C21 C22 C23 C24 1.0(5) . . . . ?
C21 C22 C23 C26 -179.9(3) . . . . ?
C22 C23 C24 C25 -0.8(6) . . . . ?
C26 C23 C24 C25 -179.9(3) . . . . ?
C21 C20 C25 C24 0.7(5) . . . . ?
N1 C20 C25 C24 -177.5(3) . . . . ?
C23 C24 C25 C20 0.0(6) . . . . ?
